data_4509617
loop_
_publ_author_name
'Zhu, Qilong'
'Sheng, Tianlu'
'Fu, Ruibiao'
'Hu, Shengmin'
'Chen, Jianshan'
'Xiang, Shengchang'
'Shen, Chaojun'
'Wu, Xintao'

_publ_section_title
;
 Novel Structures and Luminescence Properties of Lanthanide Coordination
 Polymers with a Novel Flexible Polycarboxylate Ligand&#x00A7;
;
_journal_issue 12
_journal_name_full 'Crystal Growth &amp; Design'
_journal_page_first 5128
_journal_paper_doi 10.1021/cg900518s
_journal_volume 9
_journal_year 2009
_chemical_formula_sum 'C15 H38 N6 O25 Tb2'
_chemical_formula_weight 1020.01
_chemical_name_systematic
; 
 ? 
;
_space_group_IT_number 15
_symmetry_cell_setting monoclinic
_symmetry_space_group_name_Hall '-C 2yc'
_symmetry_space_group_name_H-M 'C 1 2/c 1'
_atom_sites_solution_hydrogens geom
_atom_sites_solution_primary direct
_atom_sites_solution_secondary difmap
_audit_creation_method SHELXL-97
_cell_angle_alpha 90.00
_cell_angle_beta 130.350(14)
_cell_angle_gamma 90.00
_cell_formula_units_Z 4
_cell_length_a 12.750(4)
_cell_length_b 16.808(6)
_cell_length_c 19.318(5)
_cell_measurement_reflns_used 2093
_cell_measurement_temperature 293(2)
_cell_measurement_theta_max 27.4719
_cell_measurement_theta_min 2.0048
_cell_volume 3155.0(18)
_computing_cell_refinement 'CrystalClear (Rigaku Inc., 2007)'
_computing_data_collection 'CrystalClear (Rigaku Inc., 2007)'
_computing_data_reduction 'CrystalClear (Rigaku Inc., 2007)'
_computing_structure_refinement 'SHELXL-97 (Sheldrick, 1997)'
_computing_structure_solution 'SHELXS-97 (Sheldrick, 1990)'
_diffrn_ambient_temperature 293(2)
_diffrn_measured_fraction_theta_full 0.998
_diffrn_measured_fraction_theta_max 0.998
_diffrn_radiation_monochromator graphite
_diffrn_radiation_source 'fine-focus sealed tube'
_diffrn_radiation_type MoK\a
_diffrn_radiation_wavelength 0.71073
_diffrn_reflns_av_R_equivalents 0.0493
_diffrn_reflns_av_sigmaI/netI 0.0360
_diffrn_reflns_limit_h_max 16
_diffrn_reflns_limit_h_min -12
_diffrn_reflns_limit_k_max 21
_diffrn_reflns_limit_k_min -21
_diffrn_reflns_limit_l_max 20
_diffrn_reflns_limit_l_min -25
_diffrn_reflns_number 12146
_diffrn_reflns_theta_full 27.47
_diffrn_reflns_theta_max 27.47
_diffrn_reflns_theta_min 2.00
_exptl_absorpt_coefficient_mu 4.555
_exptl_absorpt_correction_T_max 1.0000
_exptl_absorpt_correction_T_min 0.4902
_exptl_absorpt_correction_type multi-scan
_exptl_crystal_colour Colorless
_exptl_crystal_density_diffrn 2.147
_exptl_crystal_density_method 'not measured'
_exptl_crystal_description Block
_exptl_crystal_F_000 2000
_exptl_crystal_size_max 0.25
_exptl_crystal_size_mid 0.12
_exptl_crystal_size_min 0.10
_refine_diff_density_max 1.185
_refine_diff_density_min -1.809
_refine_diff_density_rms 0.171
_refine_ls_extinction_method none
_refine_ls_goodness_of_fit_ref 1.078
_refine_ls_hydrogen_treatment constr
_refine_ls_matrix_type full
_refine_ls_number_parameters 219
_refine_ls_number_reflns 3614
_refine_ls_number_restraints 1
_refine_ls_restrained_S_all 1.078
_refine_ls_R_factor_all 0.0304
_refine_ls_R_factor_gt 0.0285
_refine_ls_shift/su_max 0.004
_refine_ls_shift/su_mean 0.000
_refine_ls_structure_factor_coef Fsqd
_refine_ls_weighting_details 'calc w=1/[\s^2^(Fo^2^)+(0.0371P)^2^+12.1666P] where P=(Fo^2^+2Fc^2^)/3'
_refine_ls_weighting_scheme calc
_refine_ls_wR_factor_gt 0.0750
_refine_ls_wR_factor_ref 0.0764
_reflns_number_gt 3420
_reflns_number_total 3614
_reflns_threshold_expression >2sigma(I)
_cod_data_source_file cg900518ssup2.cif
_cod_data_source_block platon
_cod_depositor_comments
;
The following automatic conversions were performed:

'_exptl_absorpt_correction_type' value 'Multi-scan' changed to
'multi-scan' according to
/home/saulius/struct/CIF-dictionaries/cif_core.dic dictionary named
'cif_core.dic' version 2.4.2 from 2011-04-26.

Automatic conversion script
Id: cif_fix_values 1891 2012-01-12 08:04:46Z andrius 
;
_cod_original_cell_volume 3155.0(17)
_cod_original_sg_symbol_H-M C2/c
_cod_database_code 4509617

loop_
_symmetry_equiv_pos_as_xyz
'x, y, z'
'-x, y, -z+1/2'
'x+1/2, y+1/2, z'
'-x+1/2, y+1/2, -z+1/2'
'-x, -y, -z'
'x, -y, z-1/2'
'-x+1/2, -y+1/2, -z'
'x+1/2, -y+1/2, z-1/2'

loop_
_atom_site_label
_atom_site_type_symbol
_atom_site_fract_x
_atom_site_fract_y
_atom_site_fract_z
_atom_site_U_iso_or_equiv
_atom_site_adp_type
_atom_site_occupancy
_atom_site_symmetry_multiplicity
_atom_site_calc_flag
_atom_site_refinement_flags
Tb1 Tb 0.433932(15) 0.448892(9) 0.557543(10) 0.01472(8) Uani 1 1 d U
O6 O 0.2119(3) 0.51122(18) 0.43596(18) 0.0272(6) Uani 1 1 d .
O5 O 0.3642(3) 0.53292(16) 0.42060(18) 0.0211(5) Uani 1 1 d U
O2 O 0.4045(3) 0.36638(16) 0.44634(17) 0.0222(5) Uani 1 1 d .
O1 O 0.4886(3) 0.42133(16) 0.38543(19) 0.0241(6) Uani 1 1 d .
O4 O 0.0926(3) 0.07631(17) 0.21984(19) 0.0281(6) Uani 1 1 d .
O3 O 0.0661(3) 0.17655(17) 0.13819(18) 0.0302(6) Uani 1 1 d .
O7 O 0.2654(3) 0.34255(18) 0.5053(2) 0.0368(7) Uani 1 1 d .
O8 O 0.3243(3) 0.47926(19) 0.6195(2) 0.0317(6) Uani 1 1 d .
N1 N 0.1096(3) 0.39958(18) 0.2690(2) 0.0220(6) Uani 1 1 d .
N2 N 0.0000 0.2765(3) 0.2500 0.0212(9) Uani 1 2 d S
N4 N 0.0000 0.5164(3) 0.2500 0.0230(10) Uani 1 2 d S
N3 N 0.2131(3) 0.27905(18) 0.2910(2) 0.0219(6) Uani 1 1 d .
C1 C 0.0000 0.4356(3) 0.2500 0.0210(11) Uani 1 2 d S
C2 C 0.1035(4) 0.3201(2) 0.2692(2) 0.0194(7) Uani 1 1 d .
C7 C 0.1274(4) 0.5577(2) 0.2896(3) 0.0198(7) Uani 1 1 d .
H7A H 0.1129 0.6146 0.2873 0.024 Uiso 1 1 calc R
H7B H 0.1558 0.5463 0.2547 0.024 Uiso 1 1 calc R
C8 C 0.2411(4) 0.5321(2) 0.3884(2) 0.0170(7) Uani 1 1 d .
C3 C 0.3219(4) 0.3209(2) 0.3013(2) 0.0214(7) Uani 1 1 d .
H3A H 0.2806 0.3537 0.2479 0.026 Uiso 1 1 calc R
H3B H 0.3803 0.2821 0.3036 0.026 Uiso 1 1 calc R
C4 C 0.4117(4) 0.3737(2) 0.3851(2) 0.0176(7) Uani 1 1 d .
C5 C 0.2177(4) 0.1936(2) 0.3016(2) 0.0218(7) Uani 1 1 d .
H5A H 0.1981 0.1811 0.3412 0.026 Uiso 1 1 calc R
H5B H 0.3105 0.1754 0.3314 0.026 Uiso 1 1 calc R
C6 C 0.1188(4) 0.1480(2) 0.2140(2) 0.0190(7) Uani 1 1 d .
O9 O 0.0832(10) 0.4786(7) 0.0904(7) 0.175(4) Uani 1 1 d .
O10 O 0.3258(8) 0.2515(4) 0.1252(5) 0.118(2) Uani 1 1 d .
O11 O 0.4202(6) 0.1606(4) 0.0559(4) 0.095(2) Uani 1 1 d .
O12 O 0.4920(4) 0.1792(3) 0.5498(3) 0.0622(11) Uani 1 1 d .
O13 O 0.5000 0.3701(3) 0.2500 0.0633(17) Uani 1 2 d S

loop_
_atom_site_aniso_label
_atom_site_aniso_U_11
_atom_site_aniso_U_22
_atom_site_aniso_U_33
_atom_site_aniso_U_23
_atom_site_aniso_U_13
_atom_site_aniso_U_12
Tb1 0.01293(11) 0.01516(11) 0.01131(11) 0.00157(5) 0.00572(9) -0.00017(5)
O6 0.0171(13) 0.0383(16) 0.0182(13) 0.0067(12) 0.0078(11) 0.0019(12)
O5 0.0112(11) 0.0244(12) 0.0175(13) -0.0003(11) 0.0047(11) -0.0011(10)
O2 0.0247(13) 0.0229(13) 0.0167(12) -0.0037(10) 0.0123(11) -0.0063(11)
O1 0.0265(14) 0.0208(13) 0.0274(14) -0.0066(11) 0.0186(13) -0.0092(11)
O4 0.0392(17) 0.0220(13) 0.0197(14) -0.0074(11) 0.0175(13) -0.0128(13)
O3 0.0382(16) 0.0238(14) 0.0165(13) -0.0002(11) 0.0123(13) -0.0028(12)
O7 0.0385(17) 0.0297(15) 0.0461(19) -0.0086(14) 0.0291(16) -0.0120(14)
O8 0.0332(16) 0.0379(16) 0.0307(16) 0.0053(13) 0.0237(14) 0.0064(13)
N1 0.0135(14) 0.0189(15) 0.0221(16) -0.0018(12) 0.0063(13) -0.0004(12)
N2 0.0141(19) 0.019(2) 0.020(2) 0.000 0.0063(18) 0.000
N4 0.013(2) 0.014(2) 0.021(2) 0.000 0.0019(18) 0.000
N3 0.0133(13) 0.0178(14) 0.0262(16) -0.0065(12) 0.0091(13) -0.0020(11)
C1 0.016(2) 0.018(2) 0.012(2) 0.000 0.002(2) 0.000
C2 0.0153(16) 0.0198(17) 0.0126(16) -0.0031(13) 0.0043(14) -0.0014(13)
C7 0.0100(15) 0.0202(17) 0.0156(17) 0.0003(13) 0.0022(14) -0.0008(12)
C8 0.0123(15) 0.0152(14) 0.0129(16) 0.0000(13) 0.0034(13) 0.0005(13)
C3 0.0184(17) 0.0231(17) 0.0187(18) -0.0058(14) 0.0103(15) -0.0036(14)
C4 0.0161(16) 0.0143(15) 0.0158(16) -0.0005(13) 0.0073(14) 0.0014(13)
C5 0.0167(16) 0.0177(16) 0.0162(17) -0.0058(14) 0.0041(14) -0.0002(14)
C6 0.0178(16) 0.0189(16) 0.0176(17) -0.0051(13) 0.0103(14) -0.0016(13)
O9 0.155(8) 0.196(9) 0.187(9) -0.089(8) 0.116(8) -0.100(8)
O10 0.142(6) 0.106(5) 0.111(5) -0.011(4) 0.083(5) 0.019(5)
O11 0.104(5) 0.098(5) 0.114(5) -0.016(3) 0.084(4) -0.031(3)
O12 0.052(2) 0.059(2) 0.073(3) -0.025(2) 0.039(2) -0.014(2)
O13 0.111(5) 0.042(3) 0.082(4) 0.000 0.082(4) 0.000

loop_
_atom_type_symbol
_atom_type_description
_atom_type_scat_dispersion_real
_atom_type_scat_dispersion_imag
_atom_type_scat_source
C C 0.0030 0.0020 'International Tables Vol C Tables 4.2.6.8 and 6.1.1.4'
H H 0.0000 0.0000 'International Tables Vol C Tables 4.2.6.8 and 6.1.1.4'
N N 0.0060 0.0030 'International Tables Vol C Tables 4.2.6.8 and 6.1.1.4'
O O 0.0110 0.0060 'International Tables Vol C Tables 4.2.6.8 and 6.1.1.4'
Tb Tb -0.1720 4.1540 'International Tables Vol C Tables 4.2.6.8 and 6.1.1.4'

loop_
_geom_angle_atom_site_label_1
_geom_angle_atom_site_label_2
_geom_angle_atom_site_label_3
_geom_angle
_geom_angle_site_symmetry_1
_geom_angle_site_symmetry_3
O5 Tb1 O1 73.48(10) 5_666 5_666
O5 Tb1 O2 75.57(9) 5_666 .
O1 Tb1 O2 137.54(9) 5_666 .
O5 Tb1 O8 143.63(10) 5_666 .
O1 Tb1 O8 76.92(10) 5_666 .
O2 Tb1 O8 140.37(10) . .
O5 Tb1 O4 83.72(10) 5_666 8_556
O1 Tb1 O4 79.10(10) 5_666 8_556
O2 Tb1 O4 125.34(9) . 8_556
O8 Tb1 O4 70.21(10) . 8_556
O5 Tb1 O6 124.67(10) 5_666 .
O1 Tb1 O6 85.80(10) 5_666 .
O2 Tb1 O6 88.55(10) . .
O8 Tb1 O6 72.82(10) . .
O4 Tb1 O6 142.31(10) 8_556 .
O5 Tb1 O7 137.42(10) 5_666 .
O1 Tb1 O7 149.08(10) 5_666 .
O2 Tb1 O7 67.61(10) . .
O8 Tb1 O7 73.96(11) . .
O4 Tb1 O7 100.33(11) 8_556 .
O6 Tb1 O7 75.94(11) . .
O5 Tb1 O3 77.29(10) 5_666 8_556
O1 Tb1 O3 125.30(10) 5_666 8_556
O2 Tb1 O3 73.76(9) . 8_556
O8 Tb1 O3 103.98(10) . 8_556
O4 Tb1 O3 52.34(9) 8_556 8_556
O6 Tb1 O3 147.89(10) . 8_556
O7 Tb1 O3 72.60(11) . 8_556
O5 Tb1 O5 74.00(10) 5_666 .
O1 Tb1 O5 74.68(9) 5_666 .
O2 Tb1 O5 69.30(10) . .
O8 Tb1 O5 117.68(10) . .
O4 Tb1 O5 149.40(10) 8_556 .
O6 Tb1 O5 50.97(9) . .
O7 Tb1 O5 110.26(10) . .
O3 Tb1 O5 137.58(9) 8_556 .
O5 Tb1 C6 79.97(10) 5_666 8_556
O1 Tb1 C6 103.00(10) 5_666 8_556
O2 Tb1 C6 99.43(10) . 8_556
O8 Tb1 C6 86.63(11) . 8_556
O4 Tb1 C6 26.43(10) 8_556 8_556
O6 Tb1 C6 155.35(10) . 8_556
O7 Tb1 C6 85.55(11) . 8_556
O3 Tb1 C6 25.93(10) 8_556 8_556
O5 Tb1 C6 153.45(9) . 8_556
O5 Tb1 C8 99.94(10) 5_666 .
O1 Tb1 C8 82.65(10) 5_666 .
O2 Tb1 C8 74.82(10) . .
O8 Tb1 C8 96.73(10) . .
O4 Tb1 C8 159.53(10) 8_556 .
O6 Tb1 C8 25.44(10) . .
O7 Tb1 C8 90.59(11) . .
O3 Tb1 C8 148.13(9) 8_556 .
O5 Tb1 C8 25.96(9) . .
C6 Tb1 C8 174.00(10) 8_556 .
O5 Tb1 Tb1 39.20(7) 5_666 5_666
O1 Tb1 Tb1 69.97(7) 5_666 5_666
O2 Tb1 Tb1 67.65(7) . 5_666
O8 Tb1 Tb1 141.58(8) . 5_666
O4 Tb1 Tb1 120.07(8) 8_556 5_666
O6 Tb1 Tb1 85.62(7) . 5_666
O7 Tb1 Tb1 131.67(8) . 5_666
O3 Tb1 Tb1 110.78(8) 8_556 5_666
O5 Tb1 Tb1 34.80(6) . 5_666
C6 Tb1 Tb1 119.00(8) 8_556 5_666
C8 Tb1 Tb1 60.75(8) . 5_666
C8 O6 Tb1 96.7(2) . .
C8 O5 Tb1 164.3(2) . 5_666
C8 O5 Tb1 89.6(2) . .
Tb1 O5 Tb1 106.00(10) 5_666 .
C4 O2 Tb1 137.2(2) . .
C4 O1 Tb1 132.8(2) . 5_666
C6 O4 Tb1 95.6(2) . 8_455
C6 O3 Tb1 92.3(2) . 8_455
C1 N1 C2 113.6(3) . .
C2 N2 C2 113.5(4) . 2
C1 N4 C7 118.7(2) . .
C1 N4 C7 118.7(2) . 2
C7 N4 C7 122.6(4) . 2
C2 N3 C5 119.1(3) . .
C2 N3 C3 119.8(3) . .
C5 N3 C3 121.0(3) . .
N1 C1 N1 126.1(5) 2 .
N1 C1 N4 116.9(2) 2 .
N1 C1 N4 116.9(2) . .
N2 C2 N1 126.5(3) . .
N2 C2 N3 116.2(3) . .
N1 C2 N3 117.2(3) . .
N4 C7 C8 110.9(3) . .
N4 C7 H7A 109.5 . .
C8 C7 H7A 109.5 . .
N4 C7 H7B 109.5 . .
C8 C7 H7B 109.5 . .
H7A C7 H7B 108.1 . .
O6 C8 O5 120.7(3) . .
O6 C8 C7 120.3(3) . .
O5 C8 C7 118.9(3) . .
O6 C8 Tb1 57.89(19) . .
O5 C8 Tb1 64.45(19) . .
C7 C8 Tb1 167.2(2) . .
N3 C3 C4 115.1(3) . .
N3 C3 H3A 108.5 . .
C4 C3 H3A 108.5 . .
N3 C3 H3B 108.5 . .
C4 C3 H3B 108.5 . .
H3A C3 H3B 107.5 . .
O1 C4 O2 126.1(3) . .
O1 C4 C3 114.9(3) . .
O2 C4 C3 118.9(3) . .
N3 C5 C6 114.7(3) . .
N3 C5 H5A 108.6 . .
C6 C5 H5A 108.6 . .
N3 C5 H5B 108.6 . .
C6 C5 H5B 108.6 . .
H5A C5 H5B 107.6 . .
O3 C6 O4 119.7(3) . .
O3 C6 C5 123.0(3) . .
O4 C6 C5 117.3(3) . .
O3 C6 Tb1 61.80(19) . 8_455
O4 C6 Tb1 57.97(18) . 8_455
C5 C6 Tb1 175.2(3) . 8_455

loop_
_geom_bond_atom_site_label_1
_geom_bond_atom_site_label_2
_geom_bond_distance
_geom_bond_site_symmetry_2
Tb1 O5 2.343(3) 5_666
Tb1 O1 2.353(3) 5_666
Tb1 O2 2.374(3) .
Tb1 O8 2.411(3) .
Tb1 O4 2.427(3) 8_556
Tb1 O6 2.453(3) .
Tb1 O7 2.454(3) .
Tb1 O3 2.513(3) 8_556
Tb1 O5 2.596(3) .
Tb1 C6 2.849(3) 8_556
Tb1 C8 2.877(4) .
Tb1 Tb1 3.9475(8) 5_666
O6 C8 1.244(5) .
O5 C8 1.259(4) .
O5 Tb1 2.343(3) 5_666
O2 C4 1.250(4) .
O1 C4 1.264(4) .
O1 Tb1 2.353(3) 5_666
O4 C6 1.274(4) .
O4 Tb1 2.427(3) 8_455
O3 C6 1.247(5) .
O3 Tb1 2.513(3) 8_455
N1 C1 1.338(4) .
N1 C2 1.339(5) .
N2 C2 1.335(4) .
N2 C2 1.335(4) 2
N4 C1 1.357(6) .
N4 C7 1.449(4) .
N4 C7 1.449(4) 2
N3 C2 1.358(5) .
N3 C5 1.447(5) .
N3 C3 1.448(5) .
C1 N1 1.338(4) 2
C7 C8 1.531(5) .
C7 H7A 0.9700 .
C7 H7B 0.9700 .
C3 C4 1.522(5) .
C3 H3A 0.9700 .
C3 H3B 0.9700 .
C5 C6 1.509(5) .
C5 H5A 0.9700 .
C5 H5B 0.9700 .
C6 Tb1 2.849(3) 8_455

loop_
_geom_torsion_atom_site_label_1
_geom_torsion_atom_site_label_2
_geom_torsion_atom_site_label_3
_geom_torsion_atom_site_label_4
_geom_torsion
_geom_torsion_site_symmetry_1
_geom_torsion_site_symmetry_4
O5 Tb1 O6 C8 15.1(3) 5_666 .
O1 Tb1 O6 C8 81.7(2) 5_666 .
O2 Tb1 O6 C8 -56.2(2) . .
O8 Tb1 O6 C8 159.3(2) . .
O4 Tb1 O6 C8 147.8(2) 8_556 .
O7 Tb1 O6 C8 -123.4(2) . .
O3 Tb1 O6 C8 -111.7(3) 8_556 .
O5 Tb1 O6 C8 8.1(2) . .
C6 Tb1 O6 C8 -165.9(2) 8_556 .
Tb1 Tb1 O6 C8 11.5(2) 5_666 .
O5 Tb1 O5 C8 178.1(3) 5_666 .
O1 Tb1 O5 C8 -105.0(2) 5_666 .
O2 Tb1 O5 C8 97.9(2) . .
O8 Tb1 O5 C8 -39.2(2) . .
O4 Tb1 O5 C8 -137.0(2) 8_556 .
O6 Tb1 O5 C8 -7.9(2) . .
O7 Tb1 O5 C8 42.8(2) . .
O3 Tb1 O5 C8 128.9(2) 8_556 .
C6 Tb1 O5 C8 166.5(2) 8_556 .
Tb1 Tb1 O5 C8 178.1(3) 5_666 .
O5 Tb1 O5 Tb1 0.0 5_666 5_666
O1 Tb1 O5 Tb1 76.82(11) 5_666 5_666
O2 Tb1 O5 Tb1 -80.29(11) . 5_666
O8 Tb1 O5 Tb1 142.70(11) . 5_666
O4 Tb1 O5 Tb1 44.9(2) 8_556 5_666
O6 Tb1 O5 Tb1 173.95(16) . 5_666
O7 Tb1 O5 Tb1 -135.29(11) . 5_666
O3 Tb1 O5 Tb1 -49.22(17) 8_556 5_666
C6 Tb1 O5 Tb1 -11.7(3) 8_556 5_666
C8 Tb1 O5 Tb1 -178.1(3) . 5_666
O5 Tb1 O2 C4 -52.1(3) 5_666 .
O1 Tb1 O2 C4 -7.8(4) 5_666 .
O8 Tb1 O2 C4 134.8(3) . .
O4 Tb1 O2 C4 -123.4(3) 8_556 .
O6 Tb1 O2 C4 74.4(4) . .
O7 Tb1 O2 C4 149.7(4) . .
O3 Tb1 O2 C4 -132.8(4) 8_556 .
O5 Tb1 O2 C4 26.0(3) . .
C6 Tb1 O2 C4 -129.1(3) 8_556 .
C8 Tb1 O2 C4 52.7(3) . .
Tb1 Tb1 O2 C4 -11.5(3) 5_666 .
C2 N1 C1 N1 -1.0(2) . 2
C2 N1 C1 N4 179.0(2) . .
C7 N4 C1 N1 166.2(2) . 2
C7 N4 C1 N1 -13.8(2) 2 2
C7 N4 C1 N1 -13.8(2) . .
C7 N4 C1 N1 166.2(2) 2 .
C2 N2 C2 N1 -1.2(3) 2 .
C2 N2 C2 N3 178.8(4) 2 .
C1 N1 C2 N2 2.2(5) . .
C1 N1 C2 N3 -177.8(3) . .
C5 N3 C2 N2 -6.6(5) . .
C3 N3 C2 N2 172.1(3) . .
C5 N3 C2 N1 173.4(3) . .
C3 N3 C2 N1 -7.9(5) . .
C1 N4 C7 C8 -56.5(3) . .
C7 N4 C7 C8 123.5(3) 2 .
Tb1 O6 C8 O5 -15.1(4) . .
Tb1 O6 C8 C7 165.2(3) . .
Tb1 O5 C8 O6 -172.4(7) 5_666 .
Tb1 O5 C8 O6 14.2(4) . .
Tb1 O5 C8 C7 7.3(11) 5_666 .
Tb1 O5 C8 C7 -166.1(3) . .
Tb1 O5 C8 Tb1 173.4(10) 5_666 .
N4 C7 C8 O6 -30.6(5) . .
N4 C7 C8 O5 149.8(3) . .
N4 C7 C8 Tb1 47.7(13) . .
O5 Tb1 C8 O6 -167.4(2) 5_666 .
O1 Tb1 C8 O6 -95.7(2) 5_666 .
O2 Tb1 C8 O6 120.6(2) . .
O8 Tb1 C8 O6 -19.9(2) . .
O4 Tb1 C8 O6 -68.7(4) 8_556 .
O7 Tb1 C8 O6 54.0(2) . .
O3 Tb1 C8 O6 110.7(3) 8_556 .
O5 Tb1 C8 O6 -165.6(4) . .
C6 Tb1 C8 O6 104.0(10) 8_556 .
Tb1 Tb1 C8 O6 -166.8(2) 5_666 .
O5 Tb1 C8 O5 -1.8(3) 5_666 .
O1 Tb1 C8 O5 69.9(2) 5_666 .
O2 Tb1 C8 O5 -73.8(2) . .
O8 Tb1 C8 O5 145.7(2) . .
O4 Tb1 C8 O5 96.9(3) 8_556 .
O6 Tb1 C8 O5 165.6(4) . .
O7 Tb1 C8 O5 -140.4(2) . .
O3 Tb1 C8 O5 -83.7(3) 8_556 .
C6 Tb1 C8 O5 -90.4(10) 8_556 .
Tb1 Tb1 C8 O5 -1.21(18) 5_666 .
O5 Tb1 C8 C7 106.6(12) 5_666 .
O1 Tb1 C8 C7 178.3(12) 5_666 .
O2 Tb1 C8 C7 34.7(12) . .
O8 Tb1 C8 C7 -105.8(12) . .
O4 Tb1 C8 C7 -154.7(11) 8_556 .
O6 Tb1 C8 C7 -86.0(12) . .
O7 Tb1 C8 C7 -31.9(12) . .
O3 Tb1 C8 C7 24.7(13) 8_556 .
O5 Tb1 C8 C7 108.4(12) . .
C6 Tb1 C8 C7 18.0(19) 8_556 .
Tb1 Tb1 C8 C7 107.2(12) 5_666 .
C2 N3 C3 C4 70.5(4) . .
C5 N3 C3 C4 -110.8(4) . .
Tb1 O1 C4 O2 -34.8(5) 5_666 .
Tb1 O1 C4 C3 145.7(3) 5_666 .
Tb1 O2 C4 O1 30.1(6) . .
Tb1 O2 C4 C3 -150.4(3) . .
N3 C3 C4 O1 -167.2(3) . .
N3 C3 C4 O2 13.3(5) . .
C2 N3 C5 C6 72.5(4) . .
C3 N3 C5 C6 -106.2(4) . .
Tb1 O3 C6 O4 2.3(4) 8_455 .
Tb1 O3 C6 C5 -179.9(3) 8_455 .
Tb1 O4 C6 O3 -2.4(4) 8_455 .
Tb1 O4 C6 C5 179.7(3) 8_455 .
N3 C5 C6 O3 19.5(5) . .
N3 C5 C6 O4 -162.6(3) . .
N3 C5 C6 Tb1 -159(3) . 8_455
